data_2241947
loop_
_publ_author_name
'Rayes, Ali'
'Dadi, Ahlem'
'Mahbouli Rhouma, Najla'
'Mezzadri, Francesco'
'Calestani, Gianluca'

_publ_section_title
;
 Synthesis and crystal structure of 4-fluorobenzylammonium dihydrogen
 phosphate, [FC~6~H~4~CH~2~NH~3~]H~2~PO~4~
;
_journal_coeditor_code WM5335
_journal_issue 12
_journal_name_full 'Acta Crystallographica Section E'
_journal_page_first 1812
_journal_page_last 1815
_journal_paper_doi 10.1107/S2056989016018090
_journal_volume 72
_journal_year 2016
_chemical_formula_iupac 'C7 H9 F N +, H2 P O4 -'
_chemical_formula_moiety 'C7 H9 F N +, H2 O4 P -'
_chemical_formula_sum 'C7 H11 F N O4 P'
_chemical_formula_weight 223.14
_chemical_name_common
;
4-Fluorobenzylammonium dihydrogen phosphate
;
_space_group_crystal_system orthorhombic
_space_group_IT_number 60
_space_group_name_Hall '-P 2n 2ab'
_space_group_name_H-M_alt 'P b c n'
_symmetry_space_group_name_Hall '-P 2n 2ab'
_symmetry_space_group_name_H-M 'P b c n'
_atom_sites_solution_hydrogens geom
_audit_creation_method SHELXL-2014/7
_cell_angle_alpha 90
_cell_angle_beta 90
_cell_angle_gamma 90
_cell_formula_units_Z 8
_cell_length_a 7.1630(8)
_cell_length_b 9.1309(10)
_cell_length_c 29.694(3)
_cell_measurement_reflns_used 4573
_cell_measurement_temperature 294(2)
_cell_measurement_theta_max 37.8
_cell_measurement_theta_min 5.5
_cell_volume 1942.1(4)
_computing_cell_refinement
;
SAINT (Bruker, 2008)
;
_computing_data_collection
;
APEX2 (Bruker, 2008)
;
_computing_data_reduction
;
SAINT (Bruker, 2008)
;
_computing_molecular_graphics
;
ORTEP-3 for Windows (Farrugia, 2012) and <i>VESTA</i> (Momma & Izumi,
2011)
;
_computing_publication_material
;
SHELXL2014 (Sheldrick, 2015<i>b</i>)
;
_computing_structure_refinement
;
SHELXL2014 (Sheldrick, 2015<i>b</i>)
;
_computing_structure_solution
;
SHELXT (Sheldrick, 2015<i>a</i>)
;
_diffrn_ambient_temperature 294(2)
_diffrn_measured_fraction_theta_full 0.999
_diffrn_measured_fraction_theta_max 0.999
_diffrn_measurement_device_type 'Bruker SMART CCD'
_diffrn_measurement_method '\w scan'
_diffrn_radiation_type MoK\a
_diffrn_radiation_wavelength 0.71073
_diffrn_reflns_av_R_equivalents 0.0307
_diffrn_reflns_limit_h_max 8
_diffrn_reflns_limit_h_min -8
_diffrn_reflns_limit_k_max 11
_diffrn_reflns_limit_k_min -11
_diffrn_reflns_limit_l_max 35
_diffrn_reflns_limit_l_min -35
_diffrn_reflns_number 19365
_diffrn_reflns_theta_full 25.242
_diffrn_reflns_theta_max 25.500
_diffrn_reflns_theta_min 1.372
_exptl_absorpt_coefficient_mu 0.288
_exptl_absorpt_correction_T_max 0.8464
_exptl_absorpt_correction_T_min 0.8132
_exptl_absorpt_correction_type multi-scan
_exptl_absorpt_process_details
;
(<i>SADABS</i>; Bruker, 2008)
;
_exptl_crystal_colour colourless
_exptl_crystal_density_diffrn 1.526
_exptl_crystal_description prism
_exptl_crystal_F_000 928
_exptl_crystal_size_max 0.360
_exptl_crystal_size_mid 0.310
_exptl_crystal_size_min 0.270
_refine_diff_density_max 0.518
_refine_diff_density_min -0.647
_refine_ls_extinction_method none
_refine_ls_goodness_of_fit_ref 1.327
_refine_ls_hydrogen_treatment constr
_refine_ls_matrix_type full
_refine_ls_number_parameters 131
_refine_ls_number_reflns 1803
_refine_ls_number_restraints 0
_refine_ls_restrained_S_all 1.327
_refine_ls_R_factor_all 0.0777
_refine_ls_R_factor_gt 0.0774
_refine_ls_shift/su_max 0.000
_refine_ls_shift/su_mean 0.000
_refine_ls_structure_factor_coef Fsqd
_refine_ls_weighting_details 'w=1/[\s^2^(Fo^2^)+11.9717P] where P=(Fo^2^+2Fc^2^)/3'
_refine_ls_weighting_scheme calc
_refine_ls_wR_factor_gt 0.1694
_refine_ls_wR_factor_ref 0.1695
_reflns_number_gt 1780
_reflns_number_total 1803
_reflns_threshold_expression 'I > 2\s(I)'
_cod_data_source_file wm5335sup1.cif
_cod_data_source_block I
_cod_database_code 2241947
_shelx_space_group_comment
;
The symmetry employed for this shelxl refinement is uniquely defined
by the following loop, which should always be used as a source of
symmetry information in preference to the above space-group names.
They are only intended as comments.
;
_shelx_estimated_absorpt_t_min 0.904
_shelx_estimated_absorpt_t_max 0.926

loop_
_space_group_symop_operation_xyz
'x, y, z'
'-x+1/2, -y+1/2, z+1/2'
'x+1/2, -y+1/2, -z'
'-x, y, -z+1/2'
'-x, -y, -z'
'x-1/2, y-1/2, -z-1/2'
'-x-1/2, y-1/2, z'
'x, -y, z-1/2'

loop_
_atom_site_type_symbol
_atom_site_label
_atom_site_fract_x
_atom_site_fract_y
_atom_site_fract_z
_atom_site_U_iso_or_equiv
_atom_site_adp_type
_atom_site_calc_flag
_atom_site_occupancy
P P1 0.7518(2) 0.61709(14) 0.29940(4) 0.0247(3) Uani d 1
O O1 0.7675(6) 0.7342(4) 0.33752(11) 0.0346(9) Uani d 1
H H1O 0.7332 0.8139 0.3279 0.052 Uiso calc 1
O O2 0.8598(5) 0.4862(4) 0.31440(13) 0.0328(9) Uani d 1
O O3 0.8281(5) 0.6833(4) 0.25529(12) 0.0325(9) Uani d 1
H H3O 0.9425 0.6786 0.2553 0.049 Uiso calc 0.5
O O4 0.5439(5) 0.5863(4) 0.29115(12) 0.0336(9) Uani d 1
H H4O 0.5230 0.5869 0.2640 0.050 Uiso calc 0.5
N N1 0.2305(6) 0.3951(5) 0.31025(13) 0.0304(10) Uani d 1
H H1A 0.1169 0.4344 0.3092 0.046 Uiso calc 1
H H1B 0.2441 0.3322 0.2876 0.046 Uiso calc 1
H H1C 0.3158 0.4655 0.3079 0.046 Uiso calc 1
C C1 0.2552(9) 0.3166(6) 0.35386(16) 0.0334(12) Uani d 1
H H1D 0.3705 0.2609 0.3531 0.040 Uiso calc 1
H H1E 0.1530 0.2482 0.3580 0.040 Uiso calc 1
C C2 0.2606(8) 0.4220(6) 0.39291(16) 0.0297(11) Uani d 1
C C3 0.0985(9) 0.4714(7) 0.4122(2) 0.0427(15) Uani d 1
H H3 -0.0159 0.4388 0.4013 0.051 Uiso calc 1
C C4 0.1037(11) 0.5698(8) 0.4480(2) 0.0541(19) Uani d 1
H H4 -0.0059 0.6043 0.4610 0.065 Uiso calc 1
C C5 0.2724(12) 0.6139(8) 0.46325(19) 0.0543(18) Uani d 1
C C6 0.4362(11) 0.5685(8) 0.4453(2) 0.0558(19) Uani d 1
H H6 0.5498 0.6013 0.4566 0.067 Uiso calc 1
C C7 0.4285(9) 0.4709(7) 0.4093(2) 0.0442(15) Uani d 1
H H7 0.5388 0.4383 0.3961 0.053 Uiso calc 1
F F1 0.2783(8) 0.7094(5) 0.49869(14) 0.0887(17) Uani d 1

loop_
_atom_site_aniso_label
_atom_site_aniso_U_11
_atom_site_aniso_U_22
_atom_site_aniso_U_33
_atom_site_aniso_U_12
_atom_site_aniso_U_13
_atom_site_aniso_U_23
P1 0.0248(6) 0.0201(6) 0.0293(6) 0.0016(5) -0.0057(6) 0.0010(5)
O1 0.043(2) 0.0255(18) 0.0348(19) 0.0029(18) -0.0126(19) -0.0025(16)
O2 0.0263(19) 0.0222(17) 0.050(2) 0.0002(16) -0.0069(18) 0.0051(17)
O3 0.0229(18) 0.042(2) 0.0326(19) 0.0039(18) 0.0007(16) 0.0095(17)
O4 0.0226(18) 0.048(2) 0.0299(19) -0.0048(18) -0.0031(16) 0.0030(18)
N1 0.029(2) 0.032(2) 0.030(2) -0.001(2) 0.001(2) -0.0028(19)
C1 0.037(3) 0.027(3) 0.036(3) 0.004(3) -0.002(3) 0.002(2)
C2 0.032(3) 0.029(3) 0.028(2) -0.001(2) -0.003(2) 0.003(2)
C3 0.039(3) 0.050(4) 0.040(3) -0.001(3) 0.003(3) -0.003(3)
C4 0.063(5) 0.061(4) 0.039(4) 0.013(4) 0.009(3) -0.006(3)
C5 0.082(5) 0.048(4) 0.033(3) 0.003(4) -0.006(4) -0.010(3)
C6 0.060(5) 0.060(4) 0.047(4) -0.011(4) -0.013(4) -0.009(3)
C7 0.042(3) 0.050(4) 0.041(3) 0.007(3) -0.004(3) -0.003(3)
F1 0.127(4) 0.084(3) 0.055(2) 0.002(3) -0.010(3) -0.039(2)

loop_
_atom_type_symbol
_atom_type_description
_atom_type_scat_dispersion_real
_atom_type_scat_dispersion_imag
_atom_type_scat_source
C C 0.0033 0.0016 'International Tables Vol C Tables 4.2.6.8 and 6.1.1.4'
N N 0.0061 0.0033 'International Tables Vol C Tables 4.2.6.8 and 6.1.1.4'
O O 0.0106 0.0060 'International Tables Vol C Tables 4.2.6.8 and 6.1.1.4'
F F 0.0171 0.0103 'International Tables Vol C Tables 4.2.6.8 and 6.1.1.4'
P P 0.1023 0.0942 'International Tables Vol C Tables 4.2.6.8 and 6.1.1.4'
H H 0.0000 0.0000 'International Tables Vol C Tables 4.2.6.8 and 6.1.1.4'

loop_
_geom_angle_atom_site_label_1
_geom_angle_atom_site_label_2
_geom_angle_atom_site_label_3
_geom_angle
O2 P1 O4 113.9(2)
O2 P1 O3 112.5(2)
O4 P1 O3 106.3(2)
O2 P1 O1 107.1(2)
O4 P1 O1 108.1(2)
O3 P1 O1 108.8(2)
P1 O1 H1O 109.5
P1 O3 H3O 109.5
P1 O4 H4O 109.5
C1 N1 H1A 109.5
C1 N1 H1B 109.5
H1A N1 H1B 109.5
C1 N1 H1C 109.5
H1A N1 H1C 109.5
H1B N1 H1C 109.5
N1 C1 C2 111.4(4)
N1 C1 H1D 109.4
C2 C1 H1D 109.4
N1 C1 H1E 109.4
C2 C1 H1E 109.4
H1D C1 H1E 108.0
C3 C2 C7 119.2(5)
C3 C2 C1 120.7(5)
C7 C2 C1 120.2(5)
C2 C3 C4 120.6(6)
C2 C3 H3 119.7
C4 C3 H3 119.7
C5 C4 C3 118.2(7)
C5 C4 H4 120.9
C3 C4 H4 120.9
C4 C5 C6 123.4(6)
C4 C5 F1 118.4(7)
C6 C5 F1 118.2(7)
C5 C6 C7 117.7(7)
C5 C6 H6 121.2
C7 C6 H6 121.2
C2 C7 C6 121.0(6)
C2 C7 H7 119.5
C6 C7 H7 119.5

loop_
_geom_bond_atom_site_label_1
_geom_bond_atom_site_label_2
_geom_bond_distance
P1 O2 1.492(4)
P1 O4 1.535(4)
P1 O3 1.543(4)
P1 O1 1.561(4)
O1 H1O 0.8200
O3 H3O 0.8200
O4 H4O 0.8200
N1 C1 1.491(6)
N1 H1A 0.8900
N1 H1B 0.8900
N1 H1C 0.8900
C1 C2 1.508(7)
C1 H1D 0.9700
C1 H1E 0.9700
C2 C3 1.371(8)
C2 C7 1.372(8)
C3 C4 1.391(9)
C3 H3 0.9300
C4 C5 1.352(11)
C4 H4 0.9300
C5 C6 1.354(11)
C5 F1 1.367(7)
C6 C7 1.393(9)
C6 H6 0.9300
C7 H7 0.9300

loop_
_geom_hbond_atom_site_label_D
_geom_hbond_atom_site_label_H
_geom_hbond_atom_site_label_A
_geom_hbond_site_symmetry_A
_geom_hbond_distance_DH
_geom_hbond_distance_HA
_geom_hbond_distance_DA
_geom_hbond_angle_DHA
O1 H1O O2 7_765 0.82 1.75 2.569(5) 171.60
O3 H3O O3 4_755 0.82 1.67 2.483(5) 168.33
O4 H4O O4 4_655 0.82 1.71 2.523(5) 174.19
N1 H1A O2 1_455 0.89 1.91 2.785(6) 168.65
N1 H1B O3 6_556 0.89 1.96 2.831(6) 166.99
N1 H1C O4 1_555 0.89 2.03 2.900(6) 164.06

_cod_database_fobs_code 2241947
